data_8105504
loop_
_publ_author_name
'Hanifa, Bibi'
'Sirajuddin, Muhammad'
'Lo, Kong Mun'
'Tiekink, Edward R.T.'

_publ_section_title
;
 Crystal structure of 4-[(3,5-dichlorophenyl)carbamoyl]butanoic acid,
 C11H11Cl2NO3
;
_journal_issue 6
_journal_name_full 'Zeitschrift f\"ur Kristallographie - New Crystal Structures'
_journal_page_first 1495
_journal_page_last 1497
_journal_paper_doi 10.1515/ncrs-2020-0368
_journal_volume 235
_journal_year 2020
_chemical_formula_moiety 'C11 H11 Cl2 N O3'
_chemical_formula_sum 'C11 H11 Cl2 N O3'
_chemical_formula_weight 276.11
_space_group_crystal_system monoclinic
_space_group_IT_number 14
_space_group_name_Hall '-P 2ybc'
_space_group_name_H-M_alt 'P 1 21/c 1'
_atom_sites_solution_hydrogens mixed
_atom_sites_solution_primary direct
_atom_sites_solution_secondary difmap
_audit_creation_method SHELXL-2018/3
_cell_angle_alpha 90
_cell_angle_beta 100.970(2)
_cell_angle_gamma 90
_cell_formula_units_Z 4
_cell_length_a 17.2336(3)
_cell_length_b 4.96040(10)
_cell_length_c 14.3696(3)
_cell_measurement_reflns_used 6393
_cell_measurement_temperature 293(2)
_cell_measurement_theta_max 76.0040
_cell_measurement_theta_min 5.1980
_cell_volume 1205.95(4)
_computing_cell_refinement 'CrysAlisPro [1]'
_computing_data_collection 'CrysAlisPro [1]'
_computing_data_reduction 'CrysAlisPro [1]'
_computing_molecular_graphics 'ORTEP-3 for Windows [4]'
_computing_publication_material 'SHELXL-2018/3 [3]'
_computing_structure_refinement 'SHELXL-2018/3 [3]'
_computing_structure_solution 'SHELXT 2014/5 [2]'
_diffrn_ambient_temperature 293(2)
_diffrn_detector_area_resol_mean 5.2558
_diffrn_measured_fraction_theta_full 1.000
_diffrn_measured_fraction_theta_max 1.000
_diffrn_measurement_device_type 'XtaLAB Synergy, Dualflex, AtlasS2'
_diffrn_measurement_method '\w scans'
_diffrn_radiation_type CuK\a
_diffrn_radiation_wavelength 1.54184
_diffrn_reflns_av_R_equivalents 0.0394
_diffrn_reflns_av_unetI/netI 0.0182
_diffrn_reflns_Laue_measured_fraction_full 1.000
_diffrn_reflns_Laue_measured_fraction_max 1.000
_diffrn_reflns_limit_h_max 19
_diffrn_reflns_limit_h_min -20
_diffrn_reflns_limit_k_max 5
_diffrn_reflns_limit_k_min -5
_diffrn_reflns_limit_l_max 17
_diffrn_reflns_limit_l_min -17
_diffrn_reflns_number 14849
_diffrn_reflns_point_group_measured_fraction_full 1.000
_diffrn_reflns_point_group_measured_fraction_max 1.000
_diffrn_reflns_theta_full 67.057
_diffrn_reflns_theta_max 67.057
_diffrn_reflns_theta_min 5.229
_diffrn_source 'micro-focus sealed X-ray tube'
_exptl_absorpt_coefficient_mu 4.830
_exptl_absorpt_correction_T_max 1.000
_exptl_absorpt_correction_T_min 0.800
_exptl_absorpt_correction_type gaussian
_exptl_absorpt_process_details 'CrysAlisPro [1]'
_exptl_crystal_colour yellow
_exptl_crystal_density_diffrn 1.521
_exptl_crystal_description prism
_exptl_crystal_F_000 568
_exptl_crystal_size_max 0.117
_exptl_crystal_size_mid 0.082
_exptl_crystal_size_min 0.048
_refine_diff_density_max 0.199
_refine_diff_density_min -0.301
_refine_diff_density_rms 0.037
_refine_ls_extinction_coef .
_refine_ls_extinction_method none
_refine_ls_goodness_of_fit_ref 1.062
_refine_ls_hydrogen_treatment mixed
_refine_ls_matrix_type full
_refine_ls_number_parameters 160
_refine_ls_number_reflns 2138
_refine_ls_number_restraints 2
_refine_ls_restrained_S_all 1.062
_refine_ls_R_factor_all 0.0356
_refine_ls_R_factor_gt 0.0313
_refine_ls_shift/su_max 0.001
_refine_ls_shift/su_mean 0.000
_refine_ls_structure_factor_coef Fsqd
_refine_ls_weighting_details 'w=1/[\s^2^(Fo^2^)+(0.0404P)^2^+0.3385P] where P=(Fo^2^+2Fc^2^)/3'
_refine_ls_weighting_scheme calc
_refine_ls_wR_factor_gt 0.0817
_refine_ls_wR_factor_ref 0.0848
_reflns_Friedel_coverage 0.000
_reflns_Friedel_fraction_full .
_reflns_Friedel_fraction_max .
_reflns_number_gt 1891
_reflns_number_total 2138
_reflns_threshold_expression 'I > 2\s(I)'
_cod_data_source_file suppl_ncrs-2020-0368_suppl.cif
_cod_data_source_block shelx
_cod_original_sg_symbol_H-M 'P 21/c'
_cod_database_code 8105504
_shelx_shelxl_version_number 2018/3
_shelx_space_group_comment
;
The symmetry employed for this shelxl refinement is uniquely defined
by the following loop, which should always be used as a source of
symmetry information in preference to the above space-group names.
They are only intended as comments.
;
_shelx_estimated_absorpt_t_min 0.602
_shelx_estimated_absorpt_t_max 0.801

loop_
_space_group_symop_operation_xyz
'x, y, z'
'-x, y+1/2, -z+1/2'
'-x, -y, -z'
'x, -y-1/2, z-1/2'

loop_
_atom_site_label
_atom_site_type_symbol
_atom_site_fract_x
_atom_site_fract_y
_atom_site_fract_z
_atom_site_U_iso_or_equiv
_atom_site_adp_type
_atom_site_occupancy
_atom_site_site_symmetry_order
_atom_site_calc_flag
_atom_site_refinement_flags_posn
_atom_site_refinement_flags_adp
_atom_site_refinement_flags_occupancy
_atom_site_disorder_assembly
_atom_site_disorder_group
Cl1 Cl 0.48564(3) 1.09295(13) 0.34310(4) 0.0735(2) Uani 1 1 d . . . . .
Cl2 Cl 0.66711(4) 0.35104(12) 0.55173(4) 0.06905(19) Uani 1 1 d . . . . .
O1 O 0.90134(8) 0.1446(3) -0.03210(11) 0.0622(4) Uani 1 1 d D . . . .
H1O H 0.9341(13) 0.044(5) -0.049(2) 0.093 Uiso 1 1 d D U . . .
O2 O 1.00358(8) 0.2343(3) 0.08242(10) 0.0561(3) Uani 1 1 d . . . . .
O3 O 0.79649(9) 0.4609(2) 0.25702(10) 0.0588(4) Uani 1 1 d . . . . .
N1 N 0.76439(9) 0.8866(3) 0.29116(11) 0.0442(3) Uani 1 1 d D . . . .
H1N H 0.7697(12) 1.055(2) 0.2800(15) 0.053 Uiso 1 1 d D U . . .
C1 C 0.93566(10) 0.2767(3) 0.04354(12) 0.0425(4) Uani 1 1 d . . . . .
C2 C 0.88343(10) 0.4812(4) 0.07677(12) 0.0444(4) Uani 1 1 d . . . . .
H2A H 0.835531 0.392675 0.086875 0.053 Uiso 1 1 calc R U . . .
H2B H 0.868459 0.614754 0.027307 0.053 Uiso 1 1 calc R U . . .
C3 C 0.92123(10) 0.6231(4) 0.16712(13) 0.0454(4) Uani 1 1 d . . . . .
H3A H 0.968509 0.715060 0.156664 0.054 Uiso 1 1 calc R U . . .
H3B H 0.937179 0.489456 0.216302 0.054 Uiso 1 1 calc R U . . .
C4 C 0.86710(11) 0.8269(3) 0.20158(14) 0.0462(4) Uani 1 1 d . . . . .
H4A H 0.899240 0.952197 0.244318 0.055 Uiso 1 1 calc R U . . .
H4B H 0.839880 0.929146 0.147572 0.055 Uiso 1 1 calc R U . . .
C5 C 0.80621(10) 0.7038(3) 0.25196(11) 0.0393(4) Uani 1 1 d . . . . .
C6 C 0.70292(10) 0.8267(3) 0.34117(12) 0.0403(4) Uani 1 1 d . . . . .
C7 C 0.63354(10) 0.9733(4) 0.32054(12) 0.0461(4) Uani 1 1 d . . . . .
H7 H 0.626884 1.106256 0.274058 0.055 Uiso 1 1 calc R U . . .
C8 C 0.57417(11) 0.9182(4) 0.37050(14) 0.0497(4) Uani 1 1 d . . . . .
C9 C 0.58288(11) 0.7261(4) 0.44066(13) 0.0520(5) Uani 1 1 d . . . . .
H9 H 0.542595 0.691507 0.473849 0.062 Uiso 1 1 calc R U . . .
C10 C 0.65333(11) 0.5862(4) 0.46028(12) 0.0480(4) Uani 1 1 d . . . . .
C11 C 0.71341(11) 0.6304(3) 0.41112(13) 0.0445(4) Uani 1 1 d . . . . .
H11 H 0.759929 0.530818 0.424534 0.053 Uiso 1 1 calc R U . . .

loop_
_atom_site_aniso_label
_atom_site_aniso_U_11
_atom_site_aniso_U_22
_atom_site_aniso_U_33
_atom_site_aniso_U_23
_atom_site_aniso_U_13
_atom_site_aniso_U_12
Cl1 0.0557(3) 0.0894(4) 0.0816(4) 0.0076(3) 0.0287(3) 0.0173(3)
Cl2 0.0855(4) 0.0720(4) 0.0530(3) 0.0173(2) 0.0215(2) -0.0105(3)
O1 0.0542(8) 0.0676(9) 0.0649(9) -0.0235(7) 0.0121(7) 0.0014(7)
O2 0.0512(7) 0.0577(8) 0.0599(8) -0.0156(7) 0.0120(6) 0.0067(6)
O3 0.0871(10) 0.0281(6) 0.0720(9) 0.0008(6) 0.0425(8) -0.0041(6)
N1 0.0506(8) 0.0283(7) 0.0604(9) 0.0018(6) 0.0275(7) -0.0027(6)
C1 0.0476(9) 0.0385(9) 0.0450(9) 0.0001(7) 0.0177(7) -0.0054(7)
C2 0.0468(9) 0.0389(9) 0.0508(10) 0.0034(7) 0.0172(7) 0.0023(7)
C3 0.0465(9) 0.0394(9) 0.0535(10) -0.0031(7) 0.0176(8) 0.0024(7)
C4 0.0507(9) 0.0330(8) 0.0608(11) -0.0002(7) 0.0259(8) -0.0015(7)
C5 0.0477(9) 0.0298(8) 0.0426(8) 0.0012(6) 0.0143(7) -0.0018(7)
C6 0.0447(9) 0.0344(8) 0.0453(9) -0.0042(7) 0.0175(7) -0.0070(7)
C7 0.0503(9) 0.0438(9) 0.0474(9) -0.0002(8) 0.0174(8) -0.0010(8)
C8 0.0463(9) 0.0536(11) 0.0523(10) -0.0054(9) 0.0172(8) -0.0005(8)
C9 0.0506(10) 0.0606(12) 0.0499(10) -0.0053(9) 0.0226(8) -0.0112(9)
C10 0.0589(11) 0.0463(10) 0.0407(9) 0.0000(7) 0.0142(8) -0.0133(8)
C11 0.0468(9) 0.0410(9) 0.0473(9) -0.0006(7) 0.0130(7) -0.0054(7)

loop_
_atom_type_symbol
_atom_type_description
_atom_type_scat_dispersion_real
_atom_type_scat_dispersion_imag
_atom_type_scat_source
C C 0.0181 0.0091 'International Tables Vol C Tables 4.2.6.8 and 6.1.1.4'
H H 0.0000 0.0000 'International Tables Vol C Tables 4.2.6.8 and 6.1.1.4'
Cl Cl 0.3639 0.7018 'International Tables Vol C Tables 4.2.6.8 and 6.1.1.4'
N N 0.0311 0.0180 'International Tables Vol C Tables 4.2.6.8 and 6.1.1.4'
O O 0.0492 0.0322 'International Tables Vol C Tables 4.2.6.8 and 6.1.1.4'

loop_
_geom_angle_atom_site_label_1
_geom_angle_atom_site_label_2
_geom_angle_atom_site_label_3
_geom_angle
_geom_angle_site_symmetry_1
_geom_angle_site_symmetry_3
C1 O1 H1O 109(2) . .
C5 N1 C6 125.53(14) . .
C5 N1 H1N 119.4(15) . .
C6 N1 H1N 114.5(15) . .
O2 C1 O1 122.56(16) . .
O2 C1 C2 123.82(16) . .
O1 C1 C2 113.62(15) . .
C1 C2 C3 113.81(15) . .
C1 C2 H2A 108.8 . .
C3 C2 H2A 108.8 . .
C1 C2 H2B 108.8 . .
C3 C2 H2B 108.8 . .
H2A C2 H2B 107.7 . .
C2 C3 C4 113.49(15) . .
C2 C3 H3A 108.9 . .
C4 C3 H3A 108.9 . .
C2 C3 H3B 108.9 . .
C4 C3 H3B 108.9 . .
H3A C3 H3B 107.7 . .
C5 C4 C3 114.34(14) . .
C5 C4 H4A 108.7 . .
C3 C4 H4A 108.7 . .
C5 C4 H4B 108.7 . .
C3 C4 H4B 108.7 . .
H4A C4 H4B 107.6 . .
O3 C5 N1 123.32(15) . .
O3 C5 C4 122.86(15) . .
N1 C5 C4 113.82(14) . .
C7 C6 C11 120.87(16) . .
C7 C6 N1 118.66(15) . .
C11 C6 N1 120.45(16) . .
C6 C7 C8 118.64(17) . .
C6 C7 H7 120.7 . .
C8 C7 H7 120.7 . .
C9 C8 C7 121.94(18) . .
C9 C8 Cl1 118.80(14) . .
C7 C8 Cl1 119.25(15) . .
C8 C9 C10 117.87(16) . .
C8 C9 H9 121.1 . .
C10 C9 H9 121.1 . .
C11 C10 C9 122.21(17) . .
C11 C10 Cl2 119.10(15) . .
C9 C10 Cl2 118.68(14) . .
C10 C11 C6 118.46(17) . .
C10 C11 H11 120.8 . .
C6 C11 H11 120.8 . .

loop_
_geom_bond_atom_site_label_1
_geom_bond_atom_site_label_2
_geom_bond_distance
_geom_bond_site_symmetry_2
Cl1 C8 1.7336(19) .
Cl2 C10 1.7391(19) .
O1 C1 1.310(2) .
O1 H1O 0.825(10) .
O2 C1 1.216(2) .
O3 C5 1.221(2) .
N1 C5 1.347(2) .
N1 C6 1.420(2) .
N1 H1N 0.859(10) .
C1 C2 1.494(2) .
C2 C3 1.511(3) .
C2 H2A 0.9700 .
C2 H2B 0.9700 .
C3 C4 1.521(2) .
C3 H3A 0.9700 .
C3 H3B 0.9700 .
C4 C5 1.512(2) .
C4 H4A 0.9700 .
C4 H4B 0.9700 .
C6 C7 1.382(3) .
C6 C11 1.387(2) .
C7 C8 1.384(2) .
C7 H7 0.9300 .
C8 C9 1.375(3) .
C9 C10 1.380(3) .
C9 H9 0.9300 .
C10 C11 1.378(3) .
C11 H11 0.9300 .

loop_
_geom_torsion_atom_site_label_1
_geom_torsion_atom_site_label_2
_geom_torsion_atom_site_label_3
_geom_torsion_atom_site_label_4
_geom_torsion
_geom_torsion_site_symmetry_1
_geom_torsion_site_symmetry_2
_geom_torsion_site_symmetry_3
_geom_torsion_site_symmetry_4
O2 C1 C2 C3 -3.1(2) . . . .
O1 C1 C2 C3 176.77(15) . . . .
C1 C2 C3 C4 -178.81(14) . . . .
C2 C3 C4 C5 78.5(2) . . . .
C6 N1 C5 O3 -1.5(3) . . . .
C6 N1 C5 C4 178.97(16) . . . .
C3 C4 C5 O3 -6.4(3) . . . .
C3 C4 C5 N1 173.14(16) . . . .
C5 N1 C6 C7 -133.95(18) . . . .
C5 N1 C6 C11 47.9(3) . . . .
C11 C6 C7 C8 -0.7(3) . . . .
N1 C6 C7 C8 -178.86(16) . . . .
C6 C7 C8 C9 1.1(3) . . . .
C6 C7 C8 Cl1 -178.07(13) . . . .
C7 C8 C9 C10 -0.3(3) . . . .
Cl1 C8 C9 C10 178.95(14) . . . .
C8 C9 C10 C11 -1.1(3) . . . .
C8 C9 C10 Cl2 177.64(14) . . . .
C9 C10 C11 C6 1.5(3) . . . .
Cl2 C10 C11 C6 -177.23(13) . . . .
C7 C6 C11 C10 -0.6(3) . . . .
N1 C6 C11 C10 177.56(15) . . . .
